data_4312394
loop_
_publ_author_name
'Andrew D. Burrows'
'Mary F. Mahon'
'Steven P. Nolan'
'Maurizio Varrone'

_publ_section_title
;
 Diphosphines Possessing Electronically Different Donor Groups: Synthesis
 and Coordination Chemistry of the Unsymmetrical
 Di(N-pyrrolyl)phosphino-Functionalized dppm Analogue Ph2PCH2P(NC4H4)2
;
_journal_name_full 'Inorganic Chemistry'
_journal_page_first 7227
_journal_page_last 7238
_journal_paper_doi 10.1021/ic034487z
_journal_volume 42
_journal_year 2003
_chemical_formula_sum 'C22 H21 Cl5 N2 P2 Pd'
_chemical_formula_weight 659.00
_space_group_IT_number 14
_symmetry_cell_setting monoclinic
_symmetry_space_group_name_Hall '-P 2ybc'
_symmetry_space_group_name_H-M 'P 1 21/c 1'
_atom_sites_solution_hydrogens geom
_atom_sites_solution_primary direct
_atom_sites_solution_secondary difmap
_audit_creation_method SHELXL-97
_cell_angle_alpha 90.00
_cell_angle_beta 96.6390(7)
_cell_angle_gamma 90.00
_cell_formula_units_Z 4
_cell_length_a 10.6090(2)
_cell_length_b 17.0690(3)
_cell_length_c 14.5520(3)
_cell_measurement_reflns_used 25
_cell_measurement_temperature 170(2)
_cell_measurement_theta_max 18
_cell_measurement_theta_min 12
_cell_volume 2617.48(9)
_computing_data_reduction 'Denzo and Scalepack (otwinowski & Minor, 1997'
_computing_molecular_graphics 'ORTEX (P.McArdle, 1995)'
_computing_publication_material 'SHELXL-97/2 (Sheldrick,1997)'
_computing_structure_refinement 'SHELXL-97 (Sheldrick, 1997)'
_computing_structure_solution 'SHELXS-97 (Sheldrick, 1990)'
_diffrn_ambient_temperature 170(2)
_diffrn_measured_fraction_theta_full 0.991
_diffrn_measured_fraction_theta_max 0.991
_diffrn_measurement_device_type KappaCCD
_diffrn_measurement_method KappaCCD
_diffrn_radiation_monochromator graphite
_diffrn_radiation_source 'fine-focus sealed tube'
_diffrn_radiation_type MoK\a
_diffrn_radiation_wavelength 0.71073
_diffrn_reflns_av_R_equivalents 0.0417
_diffrn_reflns_av_sigmaI/netI 0.0261
_diffrn_reflns_limit_h_max 13
_diffrn_reflns_limit_h_min -13
_diffrn_reflns_limit_k_max 22
_diffrn_reflns_limit_k_min -22
_diffrn_reflns_limit_l_max 18
_diffrn_reflns_limit_l_min -18
_diffrn_reflns_number 35218
_diffrn_reflns_theta_full 27.50
_diffrn_reflns_theta_max 27.50
_diffrn_reflns_theta_min 4.98
_exptl_absorpt_coefficient_mu 1.356
_exptl_absorpt_correction_T_max 0.951
_exptl_absorpt_correction_T_min 1.087
_exptl_absorpt_correction_type multi-scan
_exptl_absorpt_process_details
;
multi-scan from symmetry-related measurements (Blessing 1995)
;
_exptl_crystal_colour Yellow
_exptl_crystal_density_diffrn 1.672
_exptl_crystal_density_method 'not measured'
_exptl_crystal_description Block
_exptl_crystal_F_000 1312
_exptl_crystal_size_max 0.30
_exptl_crystal_size_mid 0.30
_exptl_crystal_size_min 0.20
_refine_diff_density_max 1.896
_refine_diff_density_min -1.230
_refine_diff_density_rms 0.143
_refine_ls_extinction_coef 0.0032(4)
_refine_ls_extinction_expression Fc^*^=kFc[1+0.001xFc^2^\l^3^/sin(2\q)]^-1/4^
_refine_ls_extinction_method SHELXL
_refine_ls_goodness_of_fit_ref 1.180
_refine_ls_hydrogen_treatment mixed
_refine_ls_matrix_type full
_refine_ls_number_parameters 296
_refine_ls_number_reflns 5958
_refine_ls_number_restraints 0
_refine_ls_restrained_S_all 1.180
_refine_ls_R_factor_all 0.0594
_refine_ls_R_factor_gt 0.0564
_refine_ls_shift/su_max 0.031
_refine_ls_shift/su_mean 0.000
_refine_ls_structure_factor_coef Fsqd
_refine_ls_weighting_details 'calc w=1/[\s^2^(Fo^2^)+(0.0000P)^2^+23.8206P] where P=(Fo^2^+2Fc^2^)/3'
_refine_ls_weighting_scheme calc
_refine_ls_wR_factor_gt 0.1320
_refine_ls_wR_factor_ref 0.1334
_reflns_number_gt 5603
_reflns_number_total 5958
_reflns_threshold_expression >2sigma(I)
_cod_data_source_file ic034487zsi20030806_093646_1.cif
_cod_data_source_block compound_2_(k00adb6)
_cod_depositor_comments
;
The following automatic conversions were performed:

'_symmetry_cell_setting' value 'Monoclinic' changed to 'monoclinic'
according to the built-in table from CIF Core dictionary named
'cif_core.dic' version 2.4.1 from
2010-06-29.

'_exptl_absorpt_correction_type' value 'multiscan'
changed to 'multi-scan' according to the built-in table from CIF Core
dictionary named 'cif_core.dic' version 2.4.1 from 2010-06-29.

Automatic conversion script
Id: cif_fix_values 1646 2011-03-28 12:23:43Z adriana 

The following automatic conversions were performed:

data name '_atom_site_symetry_multiplicity' was replaced with
'_atom_site_symmetry_multiplicity' as specified in the replacement
file 'data/replacement-values/replacement_tags.lst'.

Automatic conversion script
Id: cif_correct_tags 9268 2022-04-12 08:56:07Z antanas 
;
_cod_database_code 4312394

loop_
_symmetry_equiv_pos_as_xyz
'x, y, z'
'-x, y+1/2, -z+1/2'
'-x, -y, -z'
'x, -y-1/2, z-1/2'

loop_
_atom_site_label
_atom_site_type_symbol
_atom_site_fract_x
_atom_site_fract_y
_atom_site_fract_z
_atom_site_U_iso_or_equiv
_atom_site_adp_type
_atom_site_occupancy
_atom_site_symmetry_multiplicity
_atom_site_calc_flag
_atom_site_refinement_flags
_atom_site_disorder_assembly
_atom_site_disorder_group
Pd1 Pd 0.78819(4) 0.20920(2) 0.20654(2) 0.01907(14) Uani 1 1 d . . .
Cl1 Cl 0.94591(13) 0.18510(9) 0.11152(9) 0.0303(3) Uani 1 1 d . . .
Cl2 Cl 0.63340(13) 0.13497(8) 0.11591(9) 0.0303(3) Uani 1 1 d . . .
P1 P 0.68033(12) 0.24540(7) 0.32066(8) 0.0186(3) Uani 1 1 d . . .
P2 P 0.92030(12) 0.28072(7) 0.30366(9) 0.0191(3) Uani 1 1 d . . .
N1 N 0.5515(4) 0.3021(3) 0.3012(3) 0.0236(9) Uani 1 1 d . . .
N2 N 0.6501(4) 0.1710(3) 0.3914(3) 0.0240(9) Uani 1 1 d . . .
C1 C 0.9732(5) 0.3711(3) 0.2575(4) 0.0264(11) Uani 1 1 d . . .
C2 C 0.9232(6) 0.3964(4) 0.1696(4) 0.0324(12) Uani 1 1 d . . .
H2 H 0.8668 0.3636 0.1315 0.039 Uiso 1 1 calc R . .
C3 C 0.9559(7) 0.4695(4) 0.1380(5) 0.0408(15) Uani 1 1 d . . .
H3 H 0.9207 0.4870 0.0786 0.049 Uiso 1 1 calc R . .
C4 C 1.0396(7) 0.5169(4) 0.1927(5) 0.0443(16) Uani 1 1 d . . .
H4 H 1.0624 0.5667 0.1707 0.053 Uiso 1 1 calc R . .
C5 C 1.0899(6) 0.4915(4) 0.2797(6) 0.0436(16) Uani 1 1 d . . .
H5 H 1.1478 0.5241 0.3168 0.052 Uiso 1 1 calc R . .
C6 C 1.0573(5) 0.4193(3) 0.3134(5) 0.0348(13) Uani 1 1 d . . .
H6 H 1.0914 0.4027 0.3735 0.042 Uiso 1 1 calc R . .
C7 C 1.0553(5) 0.2316(3) 0.3632(3) 0.0213(10) Uani 1 1 d . . .
C8 C 1.1669(5) 0.2301(3) 0.3223(4) 0.0307(12) Uani 1 1 d . . .
H8 H 1.1714 0.2556 0.2647 0.037 Uiso 1 1 calc R . .
C9 C 1.2721(6) 0.1912(4) 0.3662(5) 0.0396(15) Uani 1 1 d . . .
H9 H 1.3496 0.1908 0.3392 0.047 Uiso 1 1 calc R . .
C10 C 1.2642(6) 0.1531(4) 0.4484(5) 0.0410(15) Uani 1 1 d . . .
H10 H 1.3367 0.1272 0.4785 0.049 Uiso 1 1 calc R . .
C11 C 1.1531(6) 0.1522(3) 0.4875(5) 0.0360(13) Uani 1 1 d . . .
H11 H 1.1484 0.1242 0.5435 0.043 Uiso 1 1 calc R . .
C12 C 1.0473(5) 0.1917(3) 0.4461(4) 0.0258(11) Uani 1 1 d . . .
H12 H 0.9704 0.1916 0.4737 0.031 Uiso 1 1 calc R . .
C13 C 0.8028(5) 0.3050(3) 0.3838(3) 0.0215(10) Uani 1 1 d . . .
H13A H 0.8278 0.2863 0.4477 0.026 Uiso 1 1 calc R . .
H13B H 0.7810 0.3614 0.3839 0.026 Uiso 1 1 calc R . .
C15 C 0.6335(6) 0.0933(3) 0.3636(4) 0.0297(12) Uani 1 1 d . . .
H15 H 0.6347 0.0737 0.3026 0.036 Uiso 1 1 calc R . .
C16 C 0.6152(6) 0.0505(4) 0.4398(5) 0.0383(14) Uani 1 1 d . . .
H16 H 0.6023 -0.0046 0.4413 0.046 Uiso 1 1 calc R . .
C17 C 0.6185(6) 0.1021(4) 0.5171(4) 0.0351(13) Uani 1 1 d . . .
H17 H 0.6077 0.0877 0.5788 0.042 Uiso 1 1 calc R . .
C18 C 0.6401(6) 0.1758(4) 0.4863(4) 0.0317(12) Uani 1 1 d . . .
H18 H 0.6471 0.2221 0.5227 0.038 Uiso 1 1 calc R . .
C20 C 0.4710(5) 0.3066(4) 0.2174(4) 0.0297(12) Uani 1 1 d . . .
H20 H 0.4777 0.2763 0.1634 0.036 Uiso 1 1 calc R . .
C21 C 0.3822(6) 0.3618(4) 0.2276(4) 0.0395(15) Uani 1 1 d . . .
H21 H 0.3158 0.3770 0.1816 0.047 Uiso 1 1 calc R . .
C22 C 0.4047(5) 0.3935(4) 0.3185(5) 0.0352(13) Uani 1 1 d . . .
H22 H 0.3563 0.4333 0.3436 0.042 Uiso 1 1 calc R . .
C23 C 0.50785(16) 0.35666(8) 0.36283(11) 0.0302(12) Uani 1 1 d . . .
H23 H 0.5442 0.3661 0.4246 0.036 Uiso 1 1 calc R . .
C24 C 0.21222(16) 0.06905(8) 0.11545(11) 0.030(2) Uani 0.60 1 d PR A 1
H24 H 0.1290 0.0860 0.1348 0.036 Uiso 0.60 1 calc PR B 1
Cl3 Cl 0.27309(16) 0.15606(8) 0.06952(11) 0.0652(6) Uani 1 1 d R . .
Cl4 Cl 0.28557(16) 0.02512(8) 0.21077(11) 0.0890(18) Uani 0.60 1 d PR A 1
Cl5 Cl 0.16988(16) -0.00073(8) 0.03030(11) 0.0880(17) Uani 0.60 1 d PR A 1
C24 C 0.32460(16) 0.06950(8) 0.11515(11) 0.099(11) Uani 0.40 1 d PR A 2
H24 H 0.4161 0.0692 0.1047 0.119 Uiso 0.40 1 calc PR C 2
Cl4 Cl 0.32687(16) 0.03340(8) 0.20567(11) 0.0560(15) Uani 0.40 1 d PR A 2
Cl5 Cl 0.25041(16) -0.00089(8) 0.02352(11) 0.148(6) Uani 0.40 1 d PR A 2

loop_
_atom_site_aniso_label
_atom_site_aniso_U_11
_atom_site_aniso_U_22
_atom_site_aniso_U_33
_atom_site_aniso_U_23
_atom_site_aniso_U_13
_atom_site_aniso_U_12
Pd1 0.0210(2) 0.0190(2) 0.01651(19) 0.00073(13) -0.00062(13) -0.00097(14)
Cl1 0.0275(6) 0.0428(8) 0.0212(6) 0.0013(5) 0.0045(5) 0.0022(5)
Cl2 0.0313(7) 0.0320(7) 0.0257(6) -0.0046(5) -0.0043(5) -0.0065(5)
P1 0.0188(6) 0.0176(6) 0.0188(6) 0.0010(4) 0.0000(4) -0.0004(4)
P2 0.0190(6) 0.0159(6) 0.0215(6) 0.0017(4) -0.0017(5) -0.0011(4)
N1 0.019(2) 0.031(2) 0.020(2) 0.0035(17) -0.0020(16) 0.0032(17)
N2 0.027(2) 0.024(2) 0.020(2) 0.0005(17) 0.0019(17) -0.0017(17)
C1 0.021(2) 0.023(3) 0.035(3) 0.004(2) 0.003(2) 0.000(2)
C2 0.036(3) 0.030(3) 0.031(3) 0.007(2) 0.005(2) 0.001(2)
C3 0.051(4) 0.030(3) 0.043(3) 0.012(3) 0.007(3) 0.002(3)
C4 0.043(4) 0.024(3) 0.067(5) 0.016(3) 0.010(3) 0.002(3)
C5 0.028(3) 0.027(3) 0.074(5) 0.008(3) -0.001(3) -0.004(2)
C6 0.026(3) 0.025(3) 0.051(4) 0.007(3) -0.005(3) -0.003(2)
C7 0.024(2) 0.016(2) 0.022(2) 0.0007(18) -0.0046(19) -0.0003(18)
C8 0.024(3) 0.025(3) 0.042(3) 0.007(2) 0.000(2) 0.000(2)
C9 0.019(3) 0.037(3) 0.063(4) 0.007(3) 0.004(3) 0.003(2)
C10 0.029(3) 0.027(3) 0.063(4) 0.009(3) -0.013(3) 0.004(2)
C11 0.041(3) 0.024(3) 0.039(3) 0.008(2) -0.009(3) 0.003(2)
C12 0.027(3) 0.023(3) 0.026(3) 0.002(2) -0.002(2) 0.001(2)
C13 0.020(2) 0.021(2) 0.023(2) -0.0032(19) 0.0010(18) -0.0002(18)
C15 0.036(3) 0.020(2) 0.035(3) 0.003(2) 0.010(2) -0.001(2)
C16 0.045(4) 0.024(3) 0.047(4) 0.011(3) 0.011(3) 0.001(3)
C17 0.035(3) 0.041(3) 0.030(3) 0.011(2) 0.004(2) -0.004(3)
C18 0.041(3) 0.035(3) 0.019(2) 0.001(2) 0.002(2) -0.007(2)
C20 0.030(3) 0.038(3) 0.019(2) 0.005(2) -0.005(2) 0.001(2)
C21 0.025(3) 0.055(4) 0.036(3) 0.017(3) -0.001(2) 0.010(3)
C22 0.022(3) 0.035(3) 0.049(4) 0.000(3) 0.006(2) 0.009(2)
C23 0.031(3) 0.025(3) 0.033(3) -0.005(2) -0.002(2) 0.005(2)
C24 0.019(4) 0.024(4) 0.050(6) 0.000(4) 0.012(4) 0.004(3)
Cl3 0.0454(10) 0.0400(10) 0.1110(18) 0.0038(11) 0.0120(11) -0.0041(8)
Cl4 0.124(4) 0.082(3) 0.064(3) -0.027(2) 0.022(3) -0.032(3)
Cl5 0.158(5) 0.039(2) 0.066(3) 0.0115(19) 0.006(3) -0.003(2)
C24 0.18(4) 0.044(13) 0.069(16) 0.001(12) 0.012(19) 0.005(17)
Cl4 0.042(3) 0.074(4) 0.051(3) 0.020(3) 0.000(2) 0.019(2)
Cl5 0.395(18) 0.014(2) 0.023(2) -0.0005(18) -0.025(5) 0.025(4)

loop_
_atom_type_symbol
_atom_type_description
_atom_type_scat_dispersion_real
_atom_type_scat_dispersion_imag
_atom_type_scat_source
C C 0.0033 0.0016 'International Tables Vol C Tables 4.2.6.8 and 6.1.1.4'
H H 0.0000 0.0000 'International Tables Vol C Tables 4.2.6.8 and 6.1.1.4'
Cl Cl 0.1484 0.1585 'International Tables Vol C Tables 4.2.6.8 and 6.1.1.4'
N N 0.0061 0.0033 'International Tables Vol C Tables 4.2.6.8 and 6.1.1.4'
P P 0.1023 0.0942 'International Tables Vol C Tables 4.2.6.8 and 6.1.1.4'
Pd Pd -0.9988 1.0072 'International Tables Vol C Tables 4.2.6.8 and 6.1.1.4'

loop_
_geom_angle_atom_site_label_1
_geom_angle_atom_site_label_2
_geom_angle_atom_site_label_3
_geom_angle
_geom_angle_site_symmetry_1
_geom_angle_site_symmetry_3
_geom_angle_publ_flag
P1 Pd1 P2 73.36(5) . . ?
P1 Pd1 Cl1 164.97(5) . . ?
P2 Pd1 Cl1 91.77(5) . . ?
P1 Pd1 Cl2 100.55(5) . . ?
P2 Pd1 Cl2 173.88(5) . . ?
Cl1 Pd1 Cl2 94.29(5) . . ?
N1 P1 N2 109.3(2) . . ?
N1 P1 C13 106.5(2) . . ?
N2 P1 C13 106.8(2) . . ?
N1 P1 Pd1 121.23(16) . . ?
N2 P1 Pd1 113.50(16) . . ?
C13 P1 Pd1 97.73(16) . . ?
N1 P1 P2 128.79(17) . . ?
N2 P1 P2 118.62(17) . . ?
C13 P1 P2 44.08(16) . . ?
Pd1 P1 P2 53.73(4) . . ?
C7 P2 C1 108.4(2) . . ?
C7 P2 C13 111.1(2) . . ?
C1 P2 C13 107.8(2) . . ?
C7 P2 Pd1 117.21(17) . . ?
C1 P2 Pd1 115.62(19) . . ?
C13 P2 Pd1 95.84(16) . . ?
C7 P2 P1 124.71(18) . . ?
C1 P2 P1 124.99(18) . . ?
C13 P2 P1 43.01(16) . . ?
Pd1 P2 P1 52.91(4) . . ?
C23 N1 C20 107.8(4) . . ?
C23 N1 P1 126.7(3) . . ?
C20 N1 P1 125.5(4) . . ?
C15 N2 C18 108.7(5) . . ?
C15 N2 P1 124.5(4) . . ?
C18 N2 P1 126.8(4) . . ?
C2 C1 C6 120.0(5) . . ?
C2 C1 P2 120.4(4) . . ?
C6 C1 P2 119.5(4) . . ?
C3 C2 C1 119.9(6) . . ?
C3 C2 H2 120.0 . . ?
C1 C2 H2 120.0 . . ?
C4 C3 C2 120.2(6) . . ?
C4 C3 H3 119.9 . . ?
C2 C3 H3 119.9 . . ?
C5 C4 C3 119.8(6) . . ?
C5 C4 H4 120.1 . . ?
C3 C4 H4 120.1 . . ?
C4 C5 C6 121.1(6) . . ?
C4 C5 H5 119.5 . . ?
C6 C5 H5 119.5 . . ?
C5 C6 C1 119.0(6) . . ?
C5 C6 H6 120.5 . . ?
C1 C6 H6 120.5 . . ?
C8 C7 C12 120.2(5) . . ?
C8 C7 P2 118.4(4) . . ?
C12 C7 P2 121.3(4) . . ?
C7 C8 C9 119.5(6) . . ?
C7 C8 H8 120.3 . . ?
C9 C8 H8 120.3 . . ?
C10 C9 C8 120.0(6) . . ?
C10 C9 H9 120.0 . . ?
C8 C9 H9 120.0 . . ?
C11 C10 C9 120.8(6) . . ?
C11 C10 H10 119.6 . . ?
C9 C10 H10 119.6 . . ?
C10 C11 C12 120.5(6) . . ?
C10 C11 H11 119.7 . . ?
C12 C11 H11 119.7 . . ?
C11 C12 C7 119.0(5) . . ?
C11 C12 H12 120.5 . . ?
C7 C12 H12 120.5 . . ?
P1 C13 P2 92.9(2) . . ?
P1 C13 H13A 113.1 . . ?
P2 C13 H13A 113.1 . . ?
P1 C13 H13B 113.1 . . ?
P2 C13 H13B 113.1 . . ?
H13A C13 H13B 110.5 . . ?
C16 C15 N2 107.5(5) . . ?
C16 C15 H15 126.3 . . ?
N2 C15 H15 126.3 . . ?
C15 C16 C17 108.5(5) . . ?
C15 C16 H16 125.7 . . ?
C17 C16 H16 125.7 . . ?
C18 C17 C16 107.5(5) . . ?
C18 C17 H17 126.3 . . ?
C16 C17 H17 126.3 . . ?
C17 C18 N2 107.8(5) . . ?
C17 C18 H18 126.1 . . ?
N2 C18 H18 126.1 . . ?
C21 C20 N1 107.7(5) . . ?
C21 C20 H20 126.2 . . ?
N1 C20 H20 126.2 . . ?
C20 C21 C22 108.8(5) . . ?
C20 C21 H21 125.6 . . ?
C22 C21 H21 125.6 . . ?
C23 C22 C21 107.7(5) . . ?
C23 C22 H22 126.1 . . ?
C21 C22 H22 126.1 . . ?
C22 C23 N1 108.0(3) . . ?
C22 C23 H23 126.0 . . ?
N1 C23 H23 126.0 . . ?
Cl4 C24 Cl5 109.8 . . ?
Cl4 C24 Cl3 121.8 . . ?
Cl5 C24 Cl3 112.3 . . ?
Cl4 C24 H24 103.6 . . ?
Cl5 C24 H24 103.6 . . ?
Cl3 C24 H24 103.6 . . ?
C24 Cl3 C24 40.1 . . ?
Cl4 C24 Cl3 134.5 . . ?
Cl4 C24 Cl5 109.3 . . ?
Cl3 C24 Cl5 100.9 . . ?
Cl4 C24 H24 102.8 . . ?
Cl3 C24 H24 102.8 . . ?
Cl5 C24 H24 102.8 . . ?

loop_
_geom_bond_atom_site_label_1
_geom_bond_atom_site_label_2
_geom_bond_distance
_geom_bond_site_symmetry_2
_geom_bond_publ_flag
Pd1 P1 2.2109(13) . ?
Pd1 P2 2.2347(13) . ?
Pd1 Cl1 2.3273(13) . ?
Pd1 Cl2 2.3540(13) . ?
P1 N1 1.673(4) . ?
P1 N2 1.689(5) . ?
P1 C13 1.814(5) . ?
P1 P2 2.6555(18) . ?
P2 C7 1.794(5) . ?
P2 C1 1.798(5) . ?
P2 C13 1.850(5) . ?
N1 C23 1.407(5) . ?
N1 C20 1.408(6) . ?
N2 C15 1.392(7) . ?
N2 C18 1.399(7) . ?
C1 C2 1.395(8) . ?
C1 C6 1.403(8) . ?
C2 C3 1.388(8) . ?
C2 H2 0.9500 . ?
C3 C4 1.383(10) . ?
C3 H3 0.9500 . ?
C4 C5 1.385(10) . ?
C4 H4 0.9500 . ?
C5 C6 1.385(8) . ?
C5 H5 0.9500 . ?
C6 H6 0.9500 . ?
C7 C8 1.385(8) . ?
C7 C12 1.397(7) . ?
C8 C9 1.390(8) . ?
C8 H8 0.9500 . ?
C9 C10 1.373(10) . ?
C9 H9 0.9500 . ?
C10 C11 1.366(10) . ?
C10 H10 0.9500 . ?
C11 C12 1.386(8) . ?
C11 H11 0.9500 . ?
C12 H12 0.9500 . ?
C13 H13A 0.9900 . ?
C13 H13B 0.9900 . ?
C15 C16 1.361(8) . ?
C15 H15 0.9500 . ?
C16 C17 1.425(9) . ?
C16 H16 0.9500 . ?
C17 C18 1.364(8) . ?
C17 H17 0.9500 . ?
C18 H18 0.9500 . ?
C20 C21 1.352(9) . ?
C20 H20 0.9500 . ?
C21 C22 1.423(9) . ?
C21 H21 0.9500 . ?
C22 C23 1.359(6) . ?
C22 H22 0.9500 . ?
C23 H23 0.9500 . ?
C24 Cl4 1.6860 . ?
C24 Cl5 1.7398 . ?
C24 Cl3 1.7803 . ?
C24 H24 1.0000 . ?
Cl3 C24 1.6849 . ?
C24 Cl4 1.4519 . ?
C24 Cl5 1.8969 . ?
C24 H24 1.0000 . ?
